data_7715690
loop_
_publ_author_name
'Quiroz, Manuel'
'Jana, Manish'
'Liu, Kaiyang'
'Bhuvanesh, Nattamai'
'Hall, Michael B.'
'Darensbourg, Marcetta Y.'

_publ_section_title
;
 Site specific redox properties in ligand differentiated di-nickel
 complexes inspired by the acetyl CoA synthase active site.
;
_journal_issue 17
_journal_name_full 'Dalton transactions (Cambridge, England : 2003)'
_journal_page_first 7414
_journal_page_last 7423
_journal_paper_doi 10.1039/d4dt00306c
_journal_volume 53
_journal_year 2024
_chemical_formula_moiety 'C22 H28 N2 Ni2 O2 S4'
_chemical_formula_sum 'C22 H28 N2 Ni2 O2 S4'
_chemical_formula_weight 598.12
_chemical_name_systematic Nibmedame-Nidpdt_O2
_space_group_crystal_system monoclinic
_space_group_IT_number 14
_space_group_name_Hall '-P 2yn'
_space_group_name_H-M_alt 'P 1 21/n 1'
_atom_sites_solution_hydrogens geom
_atom_sites_solution_primary dual
_audit_creation_date 2024-01-31
_audit_creation_method
;
Olex2 1.5
(compiled 2023.08.24 svn.re1ec1418 for OlexSys, GUI svn.r6817)
;
_audit_update_record
;
2024-01-31 deposited with the CCDC.	2024-04-01 downloaded from the CCDC.
;
_cell_angle_alpha 90
_cell_angle_beta 94.968(2)
_cell_angle_gamma 90
_cell_formula_units_Z 4
_cell_length_a 10.8029(6)
_cell_length_b 9.5412(5)
_cell_length_c 25.5522(13)
_cell_measurement_reflns_used 20019
_cell_measurement_temperature 110.0
_cell_measurement_theta_max 25.663
_cell_measurement_theta_min 2.279
_cell_volume 2623.8(2)
_computing_cell_refinement 'SAINT V8.40A (Bruker, 2019)'
_computing_data_reduction 'SAINT V8.40A (Bruker, 2019)'
_computing_molecular_graphics 'Olex2 1.5 (Dolomanov et al., 2009)'
_computing_publication_material 'Olex2 1.5 (Dolomanov et al., 2009)'
_computing_structure_refinement 'SHELXL 2019/2 (Sheldrick, 2015)'
_computing_structure_solution 'SHELXT 2014/4 (Sheldrick, 2014)'
_diffrn_ambient_temperature 110.0
_diffrn_measured_fraction_theta_full 0.998
_diffrn_measured_fraction_theta_max 0.996
_diffrn_measurement_device_type 'Bruker APEX-II CCD'
_diffrn_measurement_method '\f and \w scans'
_diffrn_radiation_type MoK\a
_diffrn_radiation_wavelength 0.71073
_diffrn_reflns_av_R_equivalents 0.0521
_diffrn_reflns_av_unetI/netI 0.0212
_diffrn_reflns_Laue_measured_fraction_full 0.998
_diffrn_reflns_Laue_measured_fraction_max 0.996
_diffrn_reflns_limit_h_max 13
_diffrn_reflns_limit_h_min -13
_diffrn_reflns_limit_k_max 11
_diffrn_reflns_limit_k_min -11
_diffrn_reflns_limit_l_max 31
_diffrn_reflns_limit_l_min -31
_diffrn_reflns_number 57163
_diffrn_reflns_point_group_measured_fraction_full 0.998
_diffrn_reflns_point_group_measured_fraction_max 0.996
_diffrn_reflns_theta_full 25.242
_diffrn_reflns_theta_max 25.701
_diffrn_reflns_theta_min 2.117
_diffrn_source_current 1.0
_diffrn_source_power 0.05
_diffrn_source_voltage 50.0
_diffrn_standards_number 0
_exptl_absorpt_coefficient_mu 1.775
_exptl_absorpt_correction_T_max 0.7453
_exptl_absorpt_correction_T_min 0.6791
_exptl_absorpt_correction_type multi-scan
_exptl_absorpt_process_details
'SADABS-2016/2 (Bruker,2016/2) was used for absorption correction. wR2(int) was 0.0849 before and 0.0564 after correction. The Ratio of minimum to maximum transmission is 0.9112. The \l/2 correction factor is Not present.'
_exptl_crystal_colour 'metallic reddish brown'
_exptl_crystal_colour_lustre metallic
_exptl_crystal_colour_modifier reddish
_exptl_crystal_colour_primary brown
_exptl_crystal_density_diffrn 1.514
_exptl_crystal_description plate
_exptl_crystal_F_000 1240
_exptl_crystal_preparation 'DCM/CH3CN and Et2O/Pentane'
_exptl_crystal_recrystallization_method layering
_exptl_crystal_size_max 0.3
_exptl_crystal_size_mid 0.3
_exptl_crystal_size_min 0.3
_refine_diff_density_max 0.458
_refine_diff_density_min -0.418
_refine_diff_density_rms 0.107
_refine_ls_extinction_method none
_refine_ls_goodness_of_fit_ref 1.110
_refine_ls_hydrogen_treatment constr
_refine_ls_matrix_type full
_refine_ls_number_parameters 291
_refine_ls_number_reflns 4978
_refine_ls_number_restraints 0
_refine_ls_restrained_S_all 1.110
_refine_ls_R_factor_all 0.0467
_refine_ls_R_factor_gt 0.0366
_refine_ls_shift/su_max 0.000
_refine_ls_shift/su_mean 0.000
_refine_ls_structure_factor_coef Fsqd
_refine_ls_weighting_details 'w=1/[\s^2^(Fo^2^)+(0.0601P)^2^+4.8486P] where P=(Fo^2^+2Fc^2^)/3'
_refine_ls_weighting_scheme calc
_refine_ls_wR_factor_gt 0.1044
_refine_ls_wR_factor_ref 0.1150
_reflns_Friedel_coverage 0.000
_reflns_number_gt 4284
_reflns_number_total 4978
_reflns_threshold_expression 'I > 2\s(I)'
_cod_data_source_file d4dt00306c2.cif
_cod_data_source_block nibmedamt_nidpdt_o2_q_0ma
_cod_depositor_comments 'Adding full bibliography for 7715688--7715691.cif.'
_cod_database_code 7715690
_shelx_shelxl_version_number 2019/2
_shelx_space_group_comment
;
The symmetry employed for this shelxl refinement is uniquely defined
by the following loop, which should always be used as a source of
symmetry information in preference to the above space-group names.
They are only intended as comments.
;
_shelx_estimated_absorpt_t_max 0.618
_shelx_estimated_absorpt_t_min 0.618
_olex2_refinement_description
;
1. Fixed Uiso
 At 1.2 times of:
  All C(H) groups, All C(H,H) groups
 At 1.5 times of:
  All C(H,H,H) groups
2.a Secondary CH2 refined with riding coordinates:
 C4(H4A,H4B), C10(H10A,H10B), C3(H3A,H3B), C6(H6A,H6B), C9(H9A,H9B), C7(H7A,H7B)
2.b Aromatic/amide H refined with riding coordinates:
 C12(H12), C14(H14), C13(H13), C21(H21), C16(H16), C22(H22), C15(H15),
 C18(H18), C20(H20), C19(H19)
2.c Idealised Me refined as rotating group:
 C5(H5A,H5B,H5C), C8(H8A,H8B,H8C)
;
_olex2_exptl_crystal_mounting_method loop
_olex2_submission_special_instructions 'No special instructions were received'

loop_
_space_group_symop_operation_xyz
'x, y, z'
'-x+1/2, y+1/2, -z+1/2'
'-x, -y, -z'
'x-1/2, -y-1/2, z-1/2'

loop_
_atom_site_label
_atom_site_type_symbol
_atom_site_fract_x
_atom_site_fract_y
_atom_site_fract_z
_atom_site_U_iso_or_equiv
_atom_site_adp_type
_atom_site_occupancy
_atom_site_site_symmetry_order
_atom_site_calc_flag
_atom_site_refinement_flags_posn
_atom_site_refinement_flags_adp
_atom_site_refinement_flags_occupancy
_atom_site_disorder_assembly
_atom_site_disorder_group
Ni2 Ni 0.29895(4) 0.70739(4) 0.42414(2) 0.02143(13) Uani 1 1 d . . . . .
Ni1 Ni 0.50621(4) 0.87064(4) 0.43563(2) 0.02433(13) Uani 1 1 d . . . . .
S4 S 0.27333(8) 0.49752(8) 0.39547(3) 0.02338(19) Uani 1 1 d . . . . .
S2 S 0.48003(8) 0.66825(9) 0.47090(3) 0.02274(19) Uani 1 1 d . . . . .
S1 S 0.32756(8) 0.92059(9) 0.46125(3) 0.0253(2) Uani 1 1 d . . . . .
S3 S 0.13091(8) 0.77223(9) 0.37923(3) 0.0261(2) Uani 1 1 d . . . . .
O2 O 0.3753(3) 0.4420(3) 0.36736(11) 0.0426(7) Uani 1 1 d . . . . .
O1 O 0.2364(3) 0.4058(3) 0.43757(11) 0.0432(7) Uani 1 1 d . . . . .
N1 N 0.4943(3) 1.0236(3) 0.38511(11) 0.0314(7) Uani 1 1 d . . . . .
N2 N 0.6585(3) 0.8075(3) 0.40743(11) 0.0294(7) Uani 1 1 d . . . . .
C11 C 0.1230(3) 0.3734(3) 0.31470(13) 0.0218(7) Uani 1 1 d . . . . .
C12 C 0.1689(3) 0.3625(4) 0.26578(14) 0.0282(8) Uani 1 1 d . . . . .
H12 H 0.211983 0.439517 0.252318 0.034 Uiso 1 1 calc R U . . .
C14 C 0.0900(3) 0.1293(4) 0.25469(14) 0.0267(7) Uani 1 1 d . . . . .
H14 H 0.077251 0.046959 0.234008 0.032 Uiso 1 1 calc R U . . .
C13 C 0.1527(3) 0.2403(4) 0.23612(14) 0.0294(8) Uani 1 1 d . . . . .
H13 H 0.185398 0.234214 0.202857 0.035 Uiso 1 1 calc R U . . .
C2 C 0.1443(3) 0.5021(3) 0.34662(12) 0.0227(7) Uani 1 1 d . . . . .
C21 C -0.1034(4) 0.7984(4) 0.22676(15) 0.0315(8) Uani 1 1 d . . . . .
H21 H -0.093213 0.870982 0.202048 0.038 Uiso 1 1 calc R U . . .
C4 C 0.3602(4) 1.0522(4) 0.36848(14) 0.0352(9) Uani 1 1 d . . . . .
H4A H 0.326324 0.975535 0.345383 0.042 Uiso 1 1 calc R U . . .
H4B H 0.353154 1.140641 0.348182 0.042 Uiso 1 1 calc R U . . .
C16 C 0.0612(3) 0.2579(4) 0.33370(14) 0.0287(8) Uani 1 1 d . . . . .
H16 H 0.030019 0.262407 0.367311 0.034 Uiso 1 1 calc R U . . .
C10 C 0.5910(3) 0.5713(4) 0.43446(14) 0.0273(7) Uani 1 1 d . . . . .
H10A H 0.664926 0.546414 0.458287 0.033 Uiso 1 1 calc R U . . .
H10B H 0.552327 0.483402 0.420458 0.033 Uiso 1 1 calc R U . . .
C22 C -0.0066(4) 0.7635(4) 0.26369(14) 0.0288(8) Uani 1 1 d . . . . .
H22 H 0.069202 0.814199 0.264598 0.035 Uiso 1 1 calc R U . . .
C5 C 0.5560(5) 1.1553(4) 0.40468(15) 0.0388(10) Uani 1 1 d . . . . .
H5A H 0.513214 1.192329 0.434005 0.058 Uiso 1 1 calc R U . . .
H5B H 0.552592 1.224589 0.376266 0.058 Uiso 1 1 calc R U . . .
H5C H 0.642977 1.135771 0.416634 0.058 Uiso 1 1 calc R U . . .
C17 C -0.0188(3) 0.6555(3) 0.29943(13) 0.0240(7) Uani 1 1 d . . . . .
C15 C 0.0448(4) 0.1369(4) 0.30395(15) 0.0332(8) Uani 1 1 d . . . . .
H15 H 0.002712 0.058876 0.317222 0.040 Uiso 1 1 calc R U . . .
C3 C 0.2859(4) 1.0637(4) 0.41528(14) 0.0321(8) Uani 1 1 d . . . . .
H3A H 0.196076 1.058957 0.403737 0.039 Uiso 1 1 calc R U . . .
H3B H 0.302692 1.154885 0.432948 0.039 Uiso 1 1 calc R U . . .
C6 C 0.5572(4) 0.9633(4) 0.34054(14) 0.0350(9) Uani 1 1 d . . . . .
H6A H 0.571209 1.037613 0.314660 0.042 Uiso 1 1 calc R U . . .
H6B H 0.504163 0.890011 0.322691 0.042 Uiso 1 1 calc R U . . .
C8 C 0.7709(4) 0.8083(5) 0.44573(16) 0.0382(9) Uani 1 1 d . . . . .
H8A H 0.789314 0.904588 0.457224 0.057 Uiso 1 1 calc R U . . .
H8B H 0.841856 0.770179 0.428917 0.057 Uiso 1 1 calc R U . . .
H8C H 0.755493 0.750493 0.476207 0.057 Uiso 1 1 calc R U . . .
C18 C -0.1288(3) 0.5807(4) 0.29739(14) 0.0269(7) Uani 1 1 d . . . . .
H18 H -0.137379 0.504545 0.320734 0.032 Uiso 1 1 calc R U . . .
C1 C 0.0860(3) 0.6259(3) 0.33998(13) 0.0228(7) Uani 1 1 d . . . . .
C20 C -0.2153(4) 0.7262(4) 0.22616(15) 0.0341(9) Uani 1 1 d . . . . .
H20 H -0.283285 0.751799 0.201942 0.041 Uiso 1 1 calc R U . . .
C9 C 0.6301(4) 0.6600(4) 0.38959(14) 0.0307(8) Uani 1 1 d . . . . .
H9A H 0.704703 0.618324 0.375831 0.037 Uiso 1 1 calc R U . . .
H9B H 0.562647 0.661148 0.360796 0.037 Uiso 1 1 calc R U . . .
C7 C 0.6810(4) 0.9003(4) 0.36174(15) 0.0366(9) Uani 1 1 d . . . . .
H7A H 0.716946 0.844979 0.333981 0.044 Uiso 1 1 calc R U . . .
H7B H 0.740162 0.975711 0.373186 0.044 Uiso 1 1 calc R U . . .
C19 C -0.2273(4) 0.6177(4) 0.26083(15) 0.0322(8) Uani 1 1 d . . . . .
H19 H -0.303228 0.567214 0.259921 0.039 Uiso 1 1 calc R U . . .

loop_
_atom_site_aniso_label
_atom_site_aniso_U_11
_atom_site_aniso_U_22
_atom_site_aniso_U_33
_atom_site_aniso_U_23
_atom_site_aniso_U_13
_atom_site_aniso_U_12
Ni2 0.0316(2) 0.0137(2) 0.0185(2) -0.00158(15) -0.00104(17) 0.00469(16)
Ni1 0.0377(3) 0.0150(2) 0.0201(2) 0.00047(16) 0.00167(18) 0.00219(17)
S4 0.0328(4) 0.0143(4) 0.0220(4) -0.0008(3) -0.0034(3) 0.0043(3)
S2 0.0335(4) 0.0162(4) 0.0181(4) 0.0016(3) -0.0002(3) 0.0038(3)
S1 0.0395(5) 0.0161(4) 0.0198(4) -0.0034(3) -0.0014(3) 0.0065(3)
S3 0.0357(5) 0.0166(4) 0.0249(4) -0.0052(3) -0.0042(3) 0.0075(3)
O2 0.0437(16) 0.0377(16) 0.0454(16) -0.0150(13) -0.0014(13) 0.0102(13)
O1 0.0632(19) 0.0267(14) 0.0374(15) 0.0066(12) -0.0086(14) -0.0038(13)
N1 0.054(2) 0.0170(14) 0.0226(15) -0.0013(12) 0.0025(14) -0.0011(13)
N2 0.0407(17) 0.0240(16) 0.0242(15) 0.0002(12) 0.0057(13) -0.0016(13)
C11 0.0259(16) 0.0167(16) 0.0216(16) 0.0000(12) -0.0046(13) 0.0050(13)
C12 0.039(2) 0.0194(17) 0.0262(18) -0.0018(14) 0.0031(15) -0.0060(15)
C14 0.0330(18) 0.0171(16) 0.0286(18) -0.0047(14) -0.0047(14) 0.0029(14)
C13 0.039(2) 0.0217(17) 0.0273(18) -0.0022(14) 0.0005(15) -0.0015(15)
C2 0.0323(18) 0.0161(16) 0.0193(15) -0.0017(12) -0.0007(13) -0.0006(13)
C21 0.048(2) 0.0139(16) 0.0305(18) 0.0016(14) -0.0094(16) 0.0022(15)
C4 0.060(3) 0.0172(17) 0.0267(18) 0.0023(14) -0.0052(17) 0.0042(17)
C16 0.038(2) 0.0212(17) 0.0271(17) -0.0006(14) 0.0051(15) 0.0007(15)
C10 0.0328(18) 0.0203(17) 0.0287(18) -0.0010(14) 0.0023(14) 0.0043(14)
C22 0.041(2) 0.0151(16) 0.0285(18) -0.0021(14) -0.0050(15) -0.0006(15)
C5 0.071(3) 0.0184(18) 0.0270(19) -0.0023(15) 0.0029(18) -0.0061(18)
C17 0.0364(19) 0.0152(15) 0.0201(16) -0.0026(13) 0.0003(14) 0.0086(14)
C15 0.043(2) 0.0183(17) 0.038(2) 0.0028(15) 0.0001(17) -0.0045(15)
C3 0.050(2) 0.0183(17) 0.0262(18) -0.0013(14) -0.0041(16) 0.0105(16)
C6 0.061(3) 0.0218(18) 0.0231(18) 0.0004(14) 0.0077(17) -0.0076(17)
C8 0.038(2) 0.038(2) 0.039(2) -0.0065(18) 0.0048(17) -0.0019(18)
C18 0.0311(18) 0.0212(17) 0.0288(18) 0.0027(14) 0.0044(14) 0.0056(14)
C1 0.0317(18) 0.0165(16) 0.0202(16) -0.0004(12) 0.0017(13) 0.0019(13)
C20 0.043(2) 0.0257(19) 0.0316(19) -0.0009(15) -0.0082(16) 0.0116(16)
C9 0.041(2) 0.0239(18) 0.0279(18) -0.0026(15) 0.0078(16) 0.0042(16)
C7 0.055(2) 0.028(2) 0.0280(19) -0.0009(16) 0.0135(17) -0.0091(18)
C19 0.0325(19) 0.028(2) 0.036(2) -0.0001(16) 0.0018(16) 0.0018(15)

loop_
_atom_type_symbol
_atom_type_description
_atom_type_scat_dispersion_real
_atom_type_scat_dispersion_imag
_atom_type_scat_source
C C 0.0033 0.0016 'International Tables Vol C Tables 4.2.6.8 and 6.1.1.4'
H H 0.0000 0.0000 'International Tables Vol C Tables 4.2.6.8 and 6.1.1.4'
N N 0.0061 0.0033 'International Tables Vol C Tables 4.2.6.8 and 6.1.1.4'
Ni Ni 0.3393 1.1124 'International Tables Vol C Tables 4.2.6.8 and 6.1.1.4'
O O 0.0106 0.0060 'International Tables Vol C Tables 4.2.6.8 and 6.1.1.4'
S S 0.1246 0.1234 'International Tables Vol C Tables 4.2.6.8 and 6.1.1.4'

loop_
_geom_angle_atom_site_label_1
_geom_angle_atom_site_label_2
_geom_angle_atom_site_label_3
_geom_angle
_geom_angle_site_symmetry_1
_geom_angle_site_symmetry_3
_geom_angle_publ_flag
S4 Ni2 Ni1 130.73(3) . . ?
S4 Ni2 S2 96.19(3) . . ?
S4 Ni2 S1 175.14(4) . . ?
S4 Ni2 S3 90.47(3) . . ?
S2 Ni2 Ni1 50.50(2) . . ?
S2 Ni2 S1 81.03(3) . . ?
S1 Ni2 Ni1 49.97(3) . . ?
S3 Ni2 Ni1 122.74(3) . . ?
S3 Ni2 S2 172.87(4) . . ?
S3 Ni2 S1 92.50(3) . . ?
S2 Ni1 Ni2 52.94(3) . . ?
S1 Ni1 Ni2 53.60(3) . . ?
S1 Ni1 S2 85.27(4) . . ?
N1 Ni1 Ni2 110.55(10) . . ?
N1 Ni1 S2 160.74(10) . . ?
N1 Ni1 S1 91.51(10) . . ?
N1 Ni1 N2 89.78(13) . . ?
N2 Ni1 Ni2 119.75(9) . . ?
N2 Ni1 S2 91.32(9) . . ?
N2 Ni1 S1 173.16(9) . . ?
O2 S4 Ni2 115.16(13) . . ?
O2 S4 O1 114.03(18) . . ?
O2 S4 C2 103.90(16) . . ?
O1 S4 Ni2 110.00(12) . . ?
O1 S4 C2 106.30(17) . . ?
C2 S4 Ni2 106.60(11) . . ?
Ni1 S2 Ni2 76.56(3) . . ?
C10 S2 Ni2 113.21(12) . . ?
C10 S2 Ni1 97.14(12) . . ?
Ni1 S1 Ni2 76.43(3) . . ?
C3 S1 Ni2 112.68(12) . . ?
C3 S1 Ni1 98.49(13) . . ?
C1 S3 Ni2 104.69(12) . . ?
C4 N1 Ni1 109.4(2) . . ?
C5 N1 Ni1 114.1(2) . . ?
C5 N1 C4 109.6(3) . . ?
C5 N1 C6 111.2(3) . . ?
C6 N1 Ni1 102.1(2) . . ?
C6 N1 C4 110.3(3) . . ?
C8 N2 Ni1 114.9(2) . . ?
C8 N2 C9 109.7(3) . . ?
C8 N2 C7 109.3(3) . . ?
C9 N2 Ni1 104.2(2) . . ?
C7 N2 Ni1 107.7(2) . . ?
C7 N2 C9 111.0(3) . . ?
C12 C11 C2 120.5(3) . . ?
C12 C11 C16 118.2(3) . . ?
C16 C11 C2 121.2(3) . . ?
C11 C12 H12 119.5 . . ?
C11 C12 C13 121.0(3) . . ?
C13 C12 H12 119.5 . . ?
C13 C14 H14 120.1 . . ?
C13 C14 C15 119.9(3) . . ?
C15 C14 H14 120.1 . . ?
C12 C13 H13 119.9 . . ?
C14 C13 C12 120.2(3) . . ?
C14 C13 H13 119.9 . . ?
C11 C2 S4 116.0(2) . . ?
C1 C2 S4 116.0(2) . . ?
C1 C2 C11 127.7(3) . . ?
C22 C21 H21 120.3 . . ?
C22 C21 C20 119.5(3) . . ?
C20 C21 H21 120.3 . . ?
N1 C4 H4A 109.4 . . ?
N1 C4 H4B 109.4 . . ?
N1 C4 C3 111.0(3) . . ?
H4A C4 H4B 108.0 . . ?
C3 C4 H4A 109.4 . . ?
C3 C4 H4B 109.4 . . ?
C11 C16 H16 119.7 . . ?
C15 C16 C11 120.6(3) . . ?
C15 C16 H16 119.7 . . ?
S2 C10 H10A 109.7 . . ?
S2 C10 H10B 109.7 . . ?
H10A C10 H10B 108.2 . . ?
C9 C10 S2 109.9(2) . . ?
C9 C10 H10A 109.7 . . ?
C9 C10 H10B 109.7 . . ?
C21 C22 H22 119.5 . . ?
C21 C22 C17 121.1(4) . . ?
C17 C22 H22 119.5 . . ?
N1 C5 H5A 109.5 . . ?
N1 C5 H5B 109.5 . . ?
N1 C5 H5C 109.5 . . ?
H5A C5 H5B 109.5 . . ?
H5A C5 H5C 109.5 . . ?
H5B C5 H5C 109.5 . . ?
C22 C17 C1 119.1(3) . . ?
C18 C17 C22 119.2(3) . . ?
C18 C17 C1 121.7(3) . . ?
C14 C15 H15 119.9 . . ?
C16 C15 C14 120.1(3) . . ?
C16 C15 H15 119.9 . . ?
S1 C3 H3A 109.7 . . ?
S1 C3 H3B 109.7 . . ?
C4 C3 S1 109.7(2) . . ?
C4 C3 H3A 109.7 . . ?
C4 C3 H3B 109.7 . . ?
H3A C3 H3B 108.2 . . ?
N1 C6 H6A 109.9 . . ?
N1 C6 H6B 109.9 . . ?
N1 C6 C7 109.0(3) . . ?
H6A C6 H6B 108.3 . . ?
C7 C6 H6A 109.9 . . ?
C7 C6 H6B 109.9 . . ?
N2 C8 H8A 109.5 . . ?
N2 C8 H8B 109.5 . . ?
N2 C8 H8C 109.5 . . ?
H8A C8 H8B 109.5 . . ?
H8A C8 H8C 109.5 . . ?
H8B C8 H8C 109.5 . . ?
C17 C18 H18 120.1 . . ?
C17 C18 C19 119.8(3) . . ?
C19 C18 H18 120.1 . . ?
C2 C1 S3 121.5(3) . . ?
C2 C1 C17 125.0(3) . . ?
C17 C1 S3 113.6(2) . . ?
C21 C20 H20 120.2 . . ?
C19 C20 C21 119.7(3) . . ?
C19 C20 H20 120.2 . . ?
N2 C9 C10 110.9(3) . . ?
N2 C9 H9A 109.5 . . ?
N2 C9 H9B 109.5 . . ?
C10 C9 H9A 109.5 . . ?
C10 C9 H9B 109.5 . . ?
H9A C9 H9B 108.0 . . ?
N2 C7 C6 108.3(3) . . ?
N2 C7 H7A 110.0 . . ?
N2 C7 H7B 110.0 . . ?
C6 C7 H7A 110.0 . . ?
C6 C7 H7B 110.0 . . ?
H7A C7 H7B 108.4 . . ?
C18 C19 H19 119.6 . . ?
C20 C19 C18 120.7(4) . . ?
C20 C19 H19 119.6 . . ?

loop_
_geom_bond_atom_site_label_1
_geom_bond_atom_site_label_2
_geom_bond_distance
_geom_bond_site_symmetry_2
_geom_bond_publ_flag
Ni2 Ni1 2.7224(6) . ?
Ni2 S4 2.1420(9) . ?
Ni2 S2 2.2336(9) . ?
Ni2 S1 2.2543(9) . ?
Ni2 S3 2.1528(9) . ?
Ni1 S2 2.1600(9) . ?
Ni1 S1 2.1446(10) . ?
Ni1 N1 1.945(3) . ?
Ni1 N2 1.948(3) . ?
S4 O2 1.465(3) . ?
S4 O1 1.469(3) . ?
S4 C2 1.790(3) . ?
S2 C10 1.832(4) . ?
S1 C3 1.832(4) . ?
S3 C1 1.763(3) . ?
N1 C4 1.499(5) . ?
N1 C5 1.489(5) . ?
N1 C6 1.491(5) . ?
N2 C8 1.492(5) . ?
N2 C9 1.502(5) . ?
N2 C7 1.502(5) . ?
C11 C12 1.388(5) . ?
C11 C2 1.480(4) . ?
C11 C16 1.398(5) . ?
C12 H12 0.9500 . ?
C12 C13 1.394(5) . ?
C14 H14 0.9500 . ?
C14 C13 1.364(5) . ?
C14 C15 1.391(5) . ?
C13 H13 0.9500 . ?
C2 C1 1.342(5) . ?
C21 H21 0.9500 . ?
C21 C22 1.387(5) . ?
C21 C20 1.391(6) . ?
C4 H4A 0.9900 . ?
C4 H4B 0.9900 . ?
C4 C3 1.501(5) . ?
C16 H16 0.9500 . ?
C16 C15 1.385(5) . ?
C10 H10A 0.9900 . ?
C10 H10B 0.9900 . ?
C10 C9 1.514(5) . ?
C22 H22 0.9500 . ?
C22 C17 1.391(5) . ?
C5 H5A 0.9800 . ?
C5 H5B 0.9800 . ?
C5 H5C 0.9800 . ?
C17 C18 1.383(5) . ?
C17 C1 1.494(5) . ?
C15 H15 0.9500 . ?
C3 H3A 0.9900 . ?
C3 H3B 0.9900 . ?
C6 H6A 0.9900 . ?
C6 H6B 0.9900 . ?
C6 C7 1.522(6) . ?
C8 H8A 0.9800 . ?
C8 H8B 0.9800 . ?
C8 H8C 0.9800 . ?
C18 H18 0.9500 . ?
C18 C19 1.399(5) . ?
C20 H20 0.9500 . ?
C20 C19 1.376(5) . ?
C9 H9A 0.9900 . ?
C9 H9B 0.9900 . ?
C7 H7A 0.9900 . ?
C7 H7B 0.9900 . ?
C19 H19 0.9500 . ?

loop_
_geom_torsion_atom_site_label_1
_geom_torsion_atom_site_label_2
_geom_torsion_atom_site_label_3
_geom_torsion_atom_site_label_4
_geom_torsion
_geom_torsion_site_symmetry_1
_geom_torsion_site_symmetry_2
_geom_torsion_site_symmetry_3
_geom_torsion_site_symmetry_4
_geom_torsion_publ_flag
Ni2 S4 C2 C11 169.7(2) . . . . ?
Ni2 S4 C2 C1 -4.1(3) . . . . ?
Ni2 S2 C10 C9 66.6(3) . . . . ?
Ni2 S1 C3 C4 -57.4(3) . . . . ?
Ni2 S3 C1 C2 7.8(3) . . . . ?
Ni2 S3 C1 C17 -171.1(2) . . . . ?
Ni1 S2 C10 C9 -11.8(3) . . . . ?
Ni1 S1 C3 C4 21.3(3) . . . . ?
Ni1 N1 C4 C3 48.5(3) . . . . ?
Ni1 N1 C6 C7 -49.0(3) . . . . ?
Ni1 N2 C9 C10 -56.9(3) . . . . ?
Ni1 N2 C7 C6 -23.5(3) . . . . ?
S4 C2 C1 S3 -2.5(4) . . . . ?
S4 C2 C1 C17 176.3(3) . . . . ?
S2 C10 C9 N2 44.8(4) . . . . ?
O2 S4 C2 C11 47.6(3) . . . . ?
O2 S4 C2 C1 -126.2(3) . . . . ?
O1 S4 C2 C11 -73.0(3) . . . . ?
O1 S4 C2 C1 113.2(3) . . . . ?
N1 C4 C3 S1 -45.4(4) . . . . ?
N1 C6 C7 N2 49.5(4) . . . . ?
C11 C12 C13 C14 0.6(6) . . . . ?
C11 C2 C1 S3 -175.5(3) . . . . ?
C11 C2 C1 C17 3.3(6) . . . . ?
C11 C16 C15 C14 0.0(6) . . . . ?
C12 C11 C2 S4 -96.4(3) . . . . ?
C12 C11 C2 C1 76.6(5) . . . . ?
C12 C11 C16 C15 -0.9(5) . . . . ?
C13 C14 C15 C16 1.3(6) . . . . ?
C2 C11 C12 C13 178.0(3) . . . . ?
C2 C11 C16 C15 -178.3(3) . . . . ?
C21 C22 C17 C18 1.0(5) . . . . ?
C21 C22 C17 C1 -177.4(3) . . . . ?
C21 C20 C19 C18 1.3(6) . . . . ?
C4 N1 C6 C7 -165.2(3) . . . . ?
C16 C11 C12 C13 0.6(5) . . . . ?
C16 C11 C2 S4 80.9(4) . . . . ?
C16 C11 C2 C1 -106.1(4) . . . . ?
C22 C21 C20 C19 -2.5(6) . . . . ?
C22 C17 C18 C19 -2.2(5) . . . . ?
C22 C17 C1 S3 56.3(4) . . . . ?
C22 C17 C1 C2 -122.6(4) . . . . ?
C5 N1 C4 C3 -77.3(4) . . . . ?
C5 N1 C6 C7 73.0(4) . . . . ?
C17 C18 C19 C20 1.1(5) . . . . ?
C15 C14 C13 C12 -1.6(6) . . . . ?
C6 N1 C4 C3 160.0(3) . . . . ?
C8 N2 C9 C10 66.6(4) . . . . ?
C8 N2 C7 C6 -148.9(3) . . . . ?
C18 C17 C1 S3 -122.0(3) . . . . ?
C18 C17 C1 C2 59.1(5) . . . . ?
C1 C17 C18 C19 176.1(3) . . . . ?
C20 C21 C22 C17 1.4(6) . . . . ?
C9 N2 C7 C6 90.0(4) . . . . ?
C7 N2 C9 C10 -172.6(3) . . . . ?

loop_
_smtbx_masks_void_nr
_smtbx_masks_void_average_x
_smtbx_masks_void_average_y
_smtbx_masks_void_average_z
_smtbx_masks_void_volume
_smtbx_masks_void_count_electrons
_smtbx_masks_void_content
1 0.000 -0.951 0.500 217.2 160.8 ?
2 0.500 -0.247 0.000 217.2 160.8 ?
